data_1513073
loop_
_publ_author_name
'Ivanova, Bojidarka'
'Spiteller, Michael'

_publ_section_title
;
 Optical properties of substituted piperidine containing natural
 quinolizidine-alkaloids &#x0096; theoretical vs. experimental study
;
_journal_name_full 'Natural Products Research'
_journal_paper_doi 10.1080/14786419.2012.676546
_journal_year 2013
_chemical_formula_moiety 'C22 H25 N4, 2(C4 H O4)'
_chemical_formula_sum 'C30 H27 N4 O8'
_chemical_formula_weight 571.56
_space_group_IT_number 14
_symmetry_cell_setting monoclinic
_symmetry_space_group_name_Hall '-P 2ybc'
_symmetry_space_group_name_H-M 'P 1 21/c 1'
_atom_sites_solution_hydrogens geom
_atom_sites_solution_primary direct
_atom_sites_solution_secondary difmap
_audit_creation_method SHELXL-97
_cell_angle_alpha 90.00
_cell_angle_beta 105.000(13)
_cell_angle_gamma 90.00
_cell_formula_units_Z 2
_cell_length_a 4.930(2)
_cell_length_b 34.514(15)
_cell_length_c 8.152(4)
_cell_measurement_temperature 199(2)
_cell_volume 1339.8(10)
_computing_cell_refinement 'Bruker SAINT'
_computing_data_collection 'Bruker GIS'
_computing_data_reduction 'Bruker SAINT'
_computing_molecular_graphics 'Bruker APEX2'
_computing_structure_refinement 'SHELXL-97 (Sheldrick, 2008)'
_computing_structure_solution 'SHELXS-97 (Sheldrick, 2008)'
_diffrn_ambient_temperature 199(2)
_diffrn_measured_fraction_theta_full 0.992
_diffrn_measured_fraction_theta_max 0.992
_diffrn_measurement_device_type 'Bruker SMART X2S'
_diffrn_measurement_method '\w scans'
_diffrn_radiation_monochromator 'doubly curved silicon crystal'
_diffrn_radiation_source 'micro-focus sealed tube'
_diffrn_radiation_type MoK\a
_diffrn_radiation_wavelength 0.71073
_diffrn_reflns_av_R_equivalents 0.1900
_diffrn_reflns_av_sigmaI/netI 0.1238
_diffrn_reflns_limit_h_max 5
_diffrn_reflns_limit_h_min -5
_diffrn_reflns_limit_k_max 37
_diffrn_reflns_limit_k_min -38
_diffrn_reflns_limit_l_max 8
_diffrn_reflns_limit_l_min -8
_diffrn_reflns_number 9866
_diffrn_reflns_theta_full 23.13
_diffrn_reflns_theta_max 23.13
_diffrn_reflns_theta_min 2.84
_exptl_absorpt_coefficient_mu 0.105
_exptl_absorpt_correction_T_max 0.6017
_exptl_absorpt_correction_T_min 0.4059
_exptl_absorpt_correction_type multi-scan
_exptl_crystal_colour colorless
_exptl_crystal_density_diffrn 1.417
_exptl_crystal_density_method 'not measured'
_exptl_crystal_description plate
_exptl_crystal_F_000 598
_exptl_crystal_size_max 0.11
_exptl_crystal_size_mid 0.10
_exptl_crystal_size_min 0.07
_refine_diff_density_max 0.518
_refine_diff_density_min -0.583
_refine_diff_density_rms 0.143
_refine_ls_extinction_coef 0.12(3)
_refine_ls_extinction_expression Fc^*^=kFc[1+0.001xFc^2^\l^3^/sin(2\q)]^-1/4^
_refine_ls_extinction_method SHELXL
_refine_ls_goodness_of_fit_ref 2.060
_refine_ls_hydrogen_treatment constr
_refine_ls_matrix_type full
_refine_ls_number_parameters 193
_refine_ls_number_reflns 1881
_refine_ls_number_restraints 0
_refine_ls_restrained_S_all 2.060
_refine_ls_R_factor_all 0.2220
_refine_ls_R_factor_gt 0.1809
_refine_ls_shift/su_max 0.070
_refine_ls_shift/su_mean 0.018
_refine_ls_structure_factor_coef Fsqd
_refine_ls_weighting_details 'calc w=1/[\s^2^(Fo^2^)+(0.1064P)^2^+0.0000P] where P=(Fo^2^+2Fc^2^)/3'
_refine_ls_weighting_scheme calc
_refine_ls_wR_factor_gt 0.3886
_refine_ls_wR_factor_ref 0.4000
_reflns_number_gt 1304
_reflns_number_total 1881
_reflns_threshold_expression >2sigma(I)
_cod_data_source_file struct-143.cif
_cod_data_source_block bi143a
_cod_depositor_comments
;
The following automatic conversions were performed:

'_symmetry_cell_setting' value 'Monoclinic' changed to 'monoclinic'
according to the built-in table from CIF Core dictionary named
'cif_core.dic' version 2.4.1 from 2010-06-29.

Automatic conversion script
Id: cif_fix_values 1891 2012-01-12 08:04:46Z andrius 
;
_cod_original_cell_volume 1339.9(10)
_cod_original_sg_symbol_H-M 'P 21/c'
_cod_database_code 1513073

loop_
_symmetry_equiv_pos_as_xyz
'x, y, z'
'-x, y+1/2, -z+1/2'
'-x, -y, -z'
'x, -y-1/2, z-1/2'

loop_
_atom_site_label
_atom_site_type_symbol
_atom_site_fract_x
_atom_site_fract_y
_atom_site_fract_z
_atom_site_U_iso_or_equiv
_atom_site_adp_type
_atom_site_occupancy
_atom_site_symmetry_multiplicity
_atom_site_calc_flag
_atom_site_refinement_flags
O15 O 0.3309(14) 0.5093(2) 0.8679(10) 0.040(2) Uani 1 1 d .
H15 H 0.2770 0.5322 0.8749 0.061 Uiso 0.50 1 calc PR
O13 O -0.2592(14) 0.5091(2) 0.5815(10) 0.043(2) Uani 1 1 d .
H13 H -0.4327 0.5049 0.5479 0.064 Uiso 0.50 1 calc PR
O12 O 0.1426(14) 0.4316(2) 1.0340(10) 0.041(2) Uani 1 1 d .
O14 O -0.4437(14) 0.4303(2) 0.7537(10) 0.047(2) Uani 1 1 d .
C15 C 0.115(2) 0.4864(3) 0.8304(12) 0.029(2) Uani 1 1 d .
C14 C -0.234(2) 0.4517(3) 0.7814(13) 0.032(3) Uani 1 1 d .
C13 C -0.1537(19) 0.4870(3) 0.7042(14) 0.033(3) Uani 1 1 d .
C12 C 0.0331(19) 0.4514(3) 0.9072(13) 0.030(3) Uani 1 1 d .
N2 N 0.3096(17) 0.5943(3) 0.8396(12) 0.043(3) Uani 1 1 d .
H2A H 0.1774 0.5874 0.8959 0.052 Uiso 1 1 calc R
H2B H 0.4553 0.5769 0.8701 0.052 Uiso 0.50 1 calc PR
N1 N -0.236(2) 0.6234(3) 0.4626(12) 0.050(3) Uani 1 1 d .
H1 H -0.2733 0.6047 0.3867 0.060 Uiso 1 1 calc R
C11 C 0.181(2) 0.5907(3) 0.6531(15) 0.048(3) Uani 1 1 d .
H11A H 0.0797 0.5658 0.6259 0.058 Uiso 1 1 calc R
H11B H 0.3265 0.5923 0.5894 0.058 Uiso 1 1 calc R
C10 C -0.020(2) 0.6245(4) 0.6096(15) 0.044(3) Uani 1 1 d .
C9 C -0.360(4) 0.7149(4) 0.631(2) 0.075(5) Uani 1 1 d .
H9 H -0.2744 0.7301 0.7270 0.090 Uiso 1 1 calc R
C8 C 0.417(3) 0.6333(3) 0.8973(15) 0.049(3) Uani 1 1 d .
H8A H 0.5659 0.6405 0.8413 0.059 Uiso 1 1 calc R
H8B H 0.5024 0.6328 1.0214 0.059 Uiso 1 1 calc R
C7 C -0.733(4) 0.7037(6) 0.376(2) 0.086(6) Uani 1 1 d .
H7 H -0.9044 0.7122 0.3023 0.103 Uiso 1 1 calc R
C6 C -0.011(2) 0.6567(3) 0.6959(13) 0.033(3) Uani 1 1 d .
C5 C -0.246(2) 0.6795(4) 0.6020(16) 0.043(3) Uani 1 1 d .
C4 C -0.379(3) 0.6575(4) 0.4598(16) 0.049(3) Uani 1 1 d .
C3 C -0.629(3) 0.6696(5) 0.3443(18) 0.070(4) Uani 1 1 d .
H3 H -0.7189 0.6544 0.2486 0.084 Uiso 1 1 calc R
C2 C 0.186(3) 0.6639(4) 0.8571(18) 0.065(4) Uani 1 1 d .
H2C H 0.0851 0.6639 0.9475 0.078 Uiso 1 1 calc R
H2D H 0.2711 0.6898 0.8553 0.078 Uiso 1 1 calc R
C1 C -0.604(4) 0.7274(5) 0.512(3) 0.091(6) Uani 1 1 d .
H1A H -0.6823 0.7520 0.5249 0.109 Uiso 1 1 calc R

loop_
_atom_site_aniso_label
_atom_site_aniso_U_11
_atom_site_aniso_U_22
_atom_site_aniso_U_33
_atom_site_aniso_U_23
_atom_site_aniso_U_13
_atom_site_aniso_U_12
O15 0.021(4) 0.054(5) 0.043(5) 0.007(4) 0.002(3) -0.021(3)
O13 0.019(4) 0.076(5) 0.026(4) 0.016(4) -0.008(3) -0.014(4)
O12 0.023(4) 0.051(5) 0.049(5) 0.023(4) 0.011(4) -0.001(3)
O14 0.020(4) 0.061(5) 0.055(5) -0.004(4) 0.002(4) -0.020(4)
C15 0.024(6) 0.050(6) 0.012(5) 0.000(5) -0.002(4) 0.000(5)
C14 0.026(6) 0.045(6) 0.030(6) 0.003(5) 0.015(5) 0.005(5)
C13 0.011(5) 0.057(7) 0.029(6) -0.004(6) 0.005(4) -0.012(5)
C12 0.014(5) 0.042(6) 0.033(6) -0.002(5) 0.008(5) -0.002(5)
N2 0.018(5) 0.058(6) 0.053(6) 0.021(5) 0.008(4) -0.003(4)
N1 0.046(6) 0.079(7) 0.024(6) -0.004(5) 0.005(5) -0.010(6)
C11 0.048(7) 0.062(8) 0.035(7) 0.013(6) 0.013(6) -0.004(6)
C10 0.031(6) 0.062(8) 0.040(8) 0.019(7) 0.008(5) -0.006(6)
C9 0.091(12) 0.054(9) 0.085(12) 0.007(8) 0.033(9) -0.021(9)
C8 0.053(8) 0.063(8) 0.029(7) 0.014(6) 0.006(6) -0.015(6)
C7 0.075(12) 0.125(16) 0.062(11) 0.050(11) 0.025(10) 0.035(12)
C6 0.021(6) 0.049(7) 0.031(6) 0.005(6) 0.009(5) -0.007(5)
C5 0.023(6) 0.059(8) 0.049(8) 0.022(6) 0.014(6) 0.001(6)
C4 0.040(7) 0.070(9) 0.042(8) 0.016(7) 0.021(6) 0.005(7)
C3 0.058(9) 0.116(13) 0.039(8) 0.009(8) 0.017(7) 0.003(9)
C2 0.068(9) 0.067(9) 0.048(9) -0.013(7) -0.003(7) -0.005(7)
C1 0.096(14) 0.076(11) 0.114(17) 0.049(11) 0.053(13) 0.056(10)

loop_
_atom_type_symbol
_atom_type_description
_atom_type_scat_dispersion_real
_atom_type_scat_dispersion_imag
_atom_type_scat_source
C C 0.0033 0.0016 'International Tables Vol C Tables 4.2.6.8 and 6.1.1.4'
H H 0.0000 0.0000 'International Tables Vol C Tables 4.2.6.8 and 6.1.1.4'
N N 0.0061 0.0033 'International Tables Vol C Tables 4.2.6.8 and 6.1.1.4'
O O 0.0106 0.0060 'International Tables Vol C Tables 4.2.6.8 and 6.1.1.4'

loop_
_geom_angle_atom_site_label_1
_geom_angle_atom_site_label_2
_geom_angle_atom_site_label_3
_geom_angle
O15 C15 C13 134.6(10)
O15 C15 C12 134.5(9)
C13 C15 C12 90.7(8)
O14 C14 C12 133.3(10)
O14 C14 C13 135.9(10)
C12 C14 C13 90.8(8)
O13 C13 C15 133.3(10)
O13 C13 C14 137.7(9)
C15 C13 C14 89.0(8)
O12 C12 C14 135.7(9)
O12 C12 C15 134.6(9)
C14 C12 C15 89.5(8)
C8 N2 C11 114.9(8)
C4 N1 C10 105.4(10)
N2 C11 C10 104.8(9)
C6 C10 N1 113.9(10)
C6 C10 C11 126.7(11)
N1 C10 C11 119.4(11)
C1 C9 C5 117.9(15)
N2 C8 C2 112.0(9)
C3 C7 C1 123.8(15)
C10 C6 C2 124.1(11)
C10 C6 C5 105.3(10)
C2 C6 C5 130.4(11)
C9 C5 C4 119.5(12)
C9 C5 C6 133.9(13)
C4 C5 C6 106.5(11)
N1 C4 C3 128.7(14)
N1 C4 C5 108.8(11)
C3 C4 C5 122.5(13)
C7 C3 C4 116.4(15)
C6 C2 C8 111.5(11)
C9 C1 C7 120.0(15)

loop_
_geom_bond_atom_site_label_1
_geom_bond_atom_site_label_2
_geom_bond_distance
O15 C15 1.297(12)
O13 C13 1.257(13)
O12 C12 1.241(12)
O14 C14 1.244(12)
C15 C13 1.452(14)
C15 C12 1.465(14)
C14 C12 1.445(14)
C14 C13 1.471(15)
N2 C8 1.481(14)
N2 C11 1.494(14)
N1 C4 1.373(15)
N1 C10 1.381(14)
C11 C10 1.513(16)
C10 C6 1.307(15)
C9 C1 1.40(2)
C9 C5 1.388(18)
C8 C2 1.525(17)
C7 C3 1.33(2)
C7 C1 1.39(2)
C6 C2 1.438(16)
C6 C5 1.447(14)
C5 C4 1.398(18)
C4 C3 1.405(18)
